data_4312771
loop_
_publ_author_name
'Shinobu Kishi'
'Masako Kato'

_publ_contact_author_address
;
Division of Material Science
Graduate School of Human Culture
Nara Women's University
Nara 630-8506, Japan
;
_publ_contact_author_email ' kato@cc.nara-wu.ac.jp '
_publ_contact_author_fax ' +81-742-203393 '
_publ_contact_author_name 'Kato, Masako'
_publ_contact_author_phone ' +81-742-203393 '
_publ_section_title
;
 Thermal and Photo Control of the Linkage Isomerism of
 Bis(thiocyanato)(2,2'-bipyridine)platinum(II)
;
_journal_name_full 'Inorganic Chemistry'
_journal_page_first 8728
_journal_page_last 8734
_journal_paper_doi 10.1021/ic034524m
_journal_volume 42
_journal_year 2003
_chemical_formula_moiety 'C12 H8 N4 Pt S2 '
_chemical_formula_sum 'C12 H8 N4 Pt S2'
_chemical_formula_weight 467.43
_space_group_IT_number 14
_symmetry_cell_setting monoclinic
_symmetry_Int_Tables_number 14
_symmetry_space_group_name_Hall '-P 2yn'
_symmetry_space_group_name_H-M 'P 1 21/n 1'
_cell_angle_alpha 90
_cell_angle_beta 102.323(7)
_cell_angle_gamma 90
_cell_formula_units_Z 4
_cell_length_a 10.909(7)
_cell_length_b 7.622(4)
_cell_length_c 16.02(1)
_cell_measurement_reflns_used 3927
_cell_measurement_temperature 173.2
_cell_measurement_theta_max 27.5
_cell_measurement_theta_min 3.3
_cell_volume 1301.3(14)
_computing_cell_refinement CRYSTALCLEAR
_computing_data_collection CRYSTALCLEAR
_computing_data_reduction 'teXsan Ver. 1.11'
_computing_molecular_graphics 'ORTEP II'
_computing_publication_material 'teXsan Ver. 1.11'
_computing_structure_refinement SHELXL97
_computing_structure_solution 'DIRDIF94 (PATTY)'
_diffrn_detector_area_resol_mean 14.62
_diffrn_measured_fraction_theta_full 1.0
_diffrn_measured_fraction_theta_max 1.0
_diffrn_measurement_device_type 'Rigaku/MSC Mercury CCD'
_diffrn_measurement_method \w
_diffrn_radiation_type 'Mo K\a'
_diffrn_radiation_wavelength 0.7107
_diffrn_reflns_av_R_equivalents 0.043
_diffrn_reflns_limit_h_max 11
_diffrn_reflns_limit_h_min -12
_diffrn_reflns_limit_k_max 9
_diffrn_reflns_limit_k_min -9
_diffrn_reflns_limit_l_max 20
_diffrn_reflns_limit_l_min -20
_diffrn_reflns_number 10258
_diffrn_reflns_theta_full 27.49
_diffrn_reflns_theta_max 27.49
_diffrn_reflns_theta_min 3.29
_exptl_absorpt_coefficient_mu 11.051
_exptl_absorpt_correction_T_max 0.783
_exptl_absorpt_correction_T_min 0.173
_exptl_absorpt_correction_type numerical
_exptl_absorpt_process_details '{Higashi, 1995)'
_exptl_crystal_colour Yellow
_exptl_crystal_density_diffrn 2.386
_exptl_crystal_density_method 'not measured'
_exptl_crystal_description Prism
_exptl_crystal_F_000 872.00
_exptl_crystal_size_max 0.554
_exptl_crystal_size_mid 0.102
_exptl_crystal_size_min 0.082
_refine_diff_density_max 3.47
_refine_diff_density_min -1.22
_refine_ls_extinction_coef 0.0000
_refine_ls_extinction_expression Fc^*^=kFc[1+0.001xFc^2^\l^3^/sin(2\q)]^-1/4^
_refine_ls_extinction_method SHELXL
_refine_ls_goodness_of_fit_ref 1.140
_refine_ls_hydrogen_treatment constr
_refine_ls_number_parameters 172
_refine_ls_number_reflns 2950
_refine_ls_R_factor_gt 0.0380
_refine_ls_shift/su_max 0.0010
_refine_ls_structure_factor_coef Fsqd
_refine_ls_weighting_details 'w = 1/[\s^2^(Fo^2^) + (0.0342P)^2^+3.6723P] where P=(Fo^2^+2Fc^2^)/3'
_refine_ls_weighting_scheme calc
_refine_ls_wR_factor_ref 0.0839
_reflns_number_gt 2590
_reflns_number_total 2950
_reflns_threshold_expression I>2\s(I)
_cod_data_source_file ic034524msi20030515_091710_3.cif
_cod_data_source_block '[Pt(SCN)(NCS)(bpy)]Y'
_cod_original_cell_volume 1301(1)
_cod_original_formula_sum 'C12 H8 N4 Pt S2 '
_cod_database_code 4312771

loop_
_symmetry_equiv_pos_as_xyz
x,y,z
1/2-x,1/2+y,1/2-z
-x,-y,-z
1/2+x,1/2-y,1/2+z

loop_
_atom_site_label
_atom_site_type_symbol
_atom_site_fract_x
_atom_site_fract_y
_atom_site_fract_z
_atom_site_U_iso_or_equiv
_atom_site_adp_type
_atom_site_occupancy
_atom_site_calc_flag
_atom_site_refinement_flags
_atom_site_disorder_assembly
_atom_site_disorder_group
Pt1 Pt 0.01908(2) 0.26700(3) 0.01404(1) 0.0234(1) Uani 1.00 d . . .
S1 S 0.2331(2) 0.2473(2) 0.0305(1) 0.0345(4) Uani 1.00 d . . .
S2 S -0.0220(2) -0.0088(2) -0.2559(1) 0.0378(5) Uani 1.00 d . . .
N1 N -0.1676(5) 0.2857(7) 0.0155(3) 0.024(1) Uani 1.00 d . . .
N2 N 0.0338(5) 0.3826(7) 0.1284(3) 0.026(1) Uani 1.00 d . . .
N3 N 0.3005(8) 0.129(1) -0.1187(6) 0.082(3) Uani 1.00 d . . .
N4 N -0.0107(6) 0.1565(8) -0.1003(4) 0.034(1) Uani 1.00 d . . .
C1 C -0.2635(8) 0.2418(8) -0.0487(5) 0.031(2) Uani 1.00 d . . .
C2 C -0.3842(7) 0.2553(9) -0.0387(5) 0.036(2) Uani 1.00 d . . .
C3 C -0.4088(7) 0.317(1) 0.0375(6) 0.043(2) Uani 1.00 d . . .
C4 C -0.3090(7) 0.3670(9) 0.1029(5) 0.035(2) Uani 1.00 d . . .
C5 C -0.1885(6) 0.3535(8) 0.0903(4) 0.027(1) Uani 1.00 d . . .
C6 C -0.0781(6) 0.4092(8) 0.1514(4) 0.026(1) Uani 1.00 d . . .
C7 C -0.0814(7) 0.4914(8) 0.2294(4) 0.031(2) Uani 1.00 d . . .
C8 C 0.0293(8) 0.5442(10) 0.2806(4) 0.039(2) Uani 1.00 d . . .
C9 C 0.1394(8) 0.5167(9) 0.2577(5) 0.036(2) Uani 1.00 d . . .
C10 C 0.1395(7) 0.4365(9) 0.1815(4) 0.031(1) Uani 1.00 d . . .
C11 C 0.2646(7) 0.175(1) -0.0608(5) 0.045(2) Uani 1.00 d . . .
C12 C -0.0131(6) 0.0870(8) -0.1646(4) 0.028(1) Uani 1.00 d . . .
H1 H -0.2464 0.1996 -0.1014 0.0310 Uiso 1.00 calc . . .
H2 H -0.4507 0.2212 -0.0845 0.0365 Uiso 1.00 calc . . .
H3 H -0.4930 0.3241 0.0447 0.0425 Uiso 1.00 calc . . .
H4 H -0.3238 0.4101 0.1549 0.0345 Uiso 1.00 calc . . .
H5 H -0.1591 0.5093 0.2460 0.0314 Uiso 1.00 calc . . .
H6 H 0.0289 0.6004 0.3330 0.0386 Uiso 1.00 calc . . .
H7 H 0.2159 0.5531 0.2942 0.0358 Uiso 1.00 calc . . .
H8 H 0.2176 0.4191 0.1656 0.0313 Uiso 1.00 calc . . .

loop_
_atom_site_aniso_label
_atom_site_aniso_U_11
_atom_site_aniso_U_22
_atom_site_aniso_U_33
_atom_site_aniso_U_12
_atom_site_aniso_U_13
_atom_site_aniso_U_23
Pt1 0.0309(2) 0.0220(1) 0.0196(1) 0.0038(1) 0.0102(1) 0.00339(9)
S1 0.0277(9) 0.047(1) 0.0294(9) 0.0054(8) 0.0080(7) 0.0003(7)
S2 0.053(1) 0.0316(10) 0.0321(9) -0.0020(8) 0.0156(9) -0.0045(7)
N1 0.028(3) 0.023(3) 0.023(3) 0.008(2) 0.009(2) 0.006(2)
N2 0.033(3) 0.021(3) 0.026(3) 0.003(2) 0.012(2) 0.004(2)
N3 0.056(5) 0.131(9) 0.070(5) 0.009(5) 0.039(5) -0.037(6)
N4 0.042(4) 0.028(3) 0.036(3) 0.001(3) 0.017(3) 0.004(3)
C1 0.043(4) 0.021(3) 0.030(3) 0.000(3) 0.010(3) -0.005(3)
C2 0.027(4) 0.039(4) 0.042(4) -0.005(3) 0.003(3) 0.000(3)
C3 0.032(4) 0.038(4) 0.063(5) 0.001(3) 0.020(4) 0.010(4)
C4 0.035(4) 0.035(4) 0.039(4) 0.007(3) 0.019(3) 0.003(3)
C5 0.033(4) 0.023(3) 0.027(3) 0.005(3) 0.007(3) 0.003(3)
C6 0.037(4) 0.021(3) 0.025(3) 0.009(3) 0.016(3) 0.007(2)
C7 0.042(5) 0.030(4) 0.025(3) 0.007(3) 0.013(3) 0.007(3)
C8 0.054(5) 0.032(4) 0.027(3) 0.004(4) 0.002(3) 0.003(3)
C9 0.040(5) 0.032(4) 0.032(4) 0.005(3) 0.000(3) 0.002(3)
C10 0.033(4) 0.024(3) 0.036(4) 0.004(3) 0.007(3) 0.005(3)
C11 0.026(4) 0.057(5) 0.051(5) 0.000(4) 0.009(4) -0.006(4)
C12 0.032(4) 0.024(3) 0.028(3) -0.001(3) 0.007(3) 0.005(3)

loop_
_atom_type_symbol
_atom_type_description
_atom_type_scat_dispersion_real
_atom_type_scat_dispersion_imag
_atom_type_scat_source
C C 0.003 0.002
;International Tables for Crystallography
(1992, Vol. C, Tables 4.2.6.8 and 6.1.1.4)
;
H H 0.000 0.000
;International Tables for Crystallography
(1992, Vol. C, Table 6.1.1.4)
;
N N 0.006 0.003
;International Tables for Crystallography
(1992, Vol. C, Tables 4.2.6.8 and 6.1.1.4)
;
Pt Pt -1.703 8.390
;International Tables for Crystallography
(1992, Vol. C, Tables 4.2.6.8 and 6.1.1.4)
;
S S 0.125 0.123
;International Tables for Crystallography
(1992, Vol. C, Tables 4.2.6.8 and 6.1.1.4)
;

loop_
_geom_angle_atom_site_label_1
_geom_angle_atom_site_label_2
_geom_angle_atom_site_label_3
_geom_angle
_geom_angle_site_symmetry_1
_geom_angle_site_symmetry_2
_geom_angle_site_symmetry_3
_geom_angle_publ_flag
S1 PT1 N1 172.9(2) . . . yes
S1 PT1 N2 92.4(2) . . . yes
S1 PT1 N4 92.3(2) . . . yes
N1 PT1 N2 81.1(2) . . . yes
N1 PT1 N4 94.2(2) . . . yes
N2 PT1 N4 175.2(2) . . . yes
PT1 S1 C11 108.4(3) . . . yes
PT1 N1 C1 126.0(5) . . . yes
PT1 N1 C5 112.9(4) . . . yes
C1 N1 C5 121.1(6) . . . yes
PT1 N2 C6 114.2(4) . . . yes
PT1 N2 C10 127.1(5) . . . yes
C6 N2 C10 118.7(6) . . . yes
PT1 N4 C12 171.8(6) . . . yes
N1 C1 C2 120.3(7) . . . yes
N1 C1 H1 119.5 . . . no
C2 C1 H1 120.2 . . . no
C1 C2 C3 120.1(7) . . . yes
C1 C2 H2 119.0 . . . no
C3 C2 H2 120.8 . . . no
C2 C3 C4 119.2(8) . . . yes
C2 C3 H3 120.0 . . . no
C4 C3 H3 120.8 . . . no
C3 C4 C5 119.1(7) . . . yes
C3 C4 H4 120.4 . . . no
C5 C4 H4 120.4 . . . no
N1 C5 C4 120.0(6) . . . yes
N1 C5 C6 115.7(6) . . . yes
C4 C5 C6 124.3(6) . . . yes
N2 C6 C5 116.0(6) . . . yes
N2 C6 C7 120.1(6) . . . yes
C5 C6 C7 123.9(7) . . . yes
C6 C7 C8 118.5(7) . . . yes
C6 C7 H5 120.3 . . . no
C8 C7 H5 121.2 . . . no
C7 C8 C9 121.2(7) . . . yes
C7 C8 H6 119.7 . . . no
C9 C8 H6 119.1 . . . no
C8 C9 C10 119.0(7) . . . yes
C8 C9 H7 120.3 . . . no
C10 C9 H7 120.7 . . . no
N2 C10 C9 122.6(7) . . . yes
N2 C10 H8 119.1 . . . no
C9 C10 H8 118.3 . . . no
S1 C11 N3 171.9(7) . . . yes
S2 C12 N4 177.9(6) . . . yes
PT1 PT1 PT1 163.69(1) 3_565 . 3_555 yes

loop_
_geom_bond_atom_site_label_1
_geom_bond_atom_site_label_2
_geom_bond_distance
_geom_bond_site_symmetry_1
_geom_bond_site_symmetry_2
_geom_bond_publ_flag
PT1 S1 2.298(3) . . yes
PT1 N1 2.046(6) . . yes
PT1 N2 2.008(5) . . yes
PT1 N4 1.979(6) . . yes
S1 C11 1.667(9) . . yes
S2 C12 1.618(7) . . yes
N1 C1 1.344(9) . . yes
N1 C5 1.368(9) . . yes
N2 C6 1.364(9) . . yes
N2 C10 1.343(8) . . yes
N3 C11 1.14(1) . . yes
N4 C12 1.154(9) . . yes
C1 C2 1.36(1) . . yes
C1 H1 0.957 . . no
C2 C3 1.39(1) . . yes
C2 H2 0.951 . . no
C3 C4 1.39(1) . . yes
C3 H3 0.952 . . no
C4 C5 1.38(1) . . yes
C4 H4 0.941 . . no
C5 C6 1.444(8) . . yes
C6 C7 1.405(9) . . yes
C7 C8 1.37(1) . . yes
C7 H5 0.951 . . no
C8 C9 1.34(1) . . yes
C8 H6 0.944 . . no
C9 C10 1.37(1) . . yes
C9 H7 0.953 . . no
C10 H8 0.948 . . no

loop_
_geom_contact_atom_site_label_1
_geom_contact_atom_site_label_2
_geom_contact_distance
_geom_contact_site_symmetry_1
_geom_contact_site_symmetry_2
_geom_contact_publ_flag
PT1 N2 3.480(5) . 3_565 ?
PT1 N4 3.520(6) . 3_555 ?
PT1 PT1 3.5930(5) . 3_565 ?
S1 C5 3.583(7) . 3_565 ?
S2 N2 3.523(5) . 3_555 ?
S2 C6 3.539(6) . 3_555 ?
S2 C8 3.562(8) . 3_565 ?
N2 N4 3.544(8) . 3_565 ?
N3 C7 3.12(1) . 4_554 ?
N3 C8 3.51(1) . 4_554 ?
N3 C2 3.54(1) . 1_655 ?
N4 C10 3.537(9) . 3_565 ?
N4 C6 3.592(9) . 3_565 ?
C3 C3 3.49(2) . 3_465 ?
C7 C12 3.595(9) . 3_565 ?
C8 C12 3.353(10) . 3_565 ?
C9 C12 3.517(9) . 3_565 ?
PT1 PT1 3.593(1) . 3_565 ?
PT1 PT1 4.106(1) . 3_555 ?
